data_2008499
loop_
_publ_author_name
'Stadler, Eduardo'
'Stadler, Carlos C.'
'Peixoto, Carlos R. de M.'
'Vencato, Ivo'

_publ_section_title
;Sodium hydrogen bis[dichloro(dihydrogen
 ethylenediaminetetraacetato-<i>O</i>,<i>N</i>,<i>N</i>',<i>O</i>')ruthenium(III)]
 nonahydrate
;
_journal_issue 5
_journal_name_full 'Acta Crystallographica Section C'
_journal_page_first IUC9900051
_journal_paper_doi 10.1107/S0108270199099503
_journal_volume 55
_journal_year 1999
_chemical_formula_iupac 'Na H [Ru Cl2 (C10 H14 N2 O8)]2, 9H2 O'
_chemical_formula_structural 'NaH[Ru(H~2~edta)Cl~2~]~2~, 9H~2~O'
_chemical_formula_sum 'C20 H47 Cl4 N4 Na O25 Ru2'
_chemical_formula_weight 1110.55
_chemical_name_systematic
;
Sodium hydrogen dichloro(ethylenediaminetetra-acetate) ruthenium(III)
eneahydrate
;
_space_group_IT_number 4
_symmetry_cell_setting monoclinic
_symmetry_space_group_name_Hall 'P 2yb'
_symmetry_space_group_name_H-M 'P 1 21 1'
_cell_angle_alpha 90.00
_cell_angle_beta 90.00(3)
_cell_angle_gamma 90.00
_cell_formula_units_Z 2
_cell_length_a 8.332(2)
_cell_length_b 13.766(3)
_cell_length_c 17.264(4)
_cell_measurement_reflns_used 25
_cell_measurement_temperature 293(2)
_cell_measurement_theta_max 15.62
_cell_measurement_theta_min 9.68
_cell_volume 1980.2(8)
_computing_cell_refinement 'SET4 in CAD-4 EXPRESS'
_computing_data_collection 'CAD-4 EXPRESS (Enraf-Nonius, 1994)'
_computing_data_reduction 'MolEN (Fair, 1990)'
_computing_publication_material
;SHELXL97. All calculations were performed on a DEC 3000 AXP and PC/486
 computer
;
_computing_structure_refinement 'SHELXL97 (Sheldrick, 1997)'
_computing_structure_solution 'SHELXS97 (Sheldrick, 1990)'
_diffrn_ambient_temperature 293(2)
_diffrn_measured_fraction_theta_full 0.997
_diffrn_measured_fraction_theta_max 0.997
_diffrn_measurement_device_type 'Nonius CAD-4'
_diffrn_measurement_method \w-2\q
_diffrn_radiation_monochromator graphite
_diffrn_radiation_source 'fine-focus sealed tube'
_diffrn_radiation_type MoK\a
_diffrn_radiation_wavelength 0.71073
_diffrn_reflns_av_R_equivalents 0.015
_diffrn_reflns_av_sigmaI/netI 0.018
_diffrn_reflns_limit_h_max 9
_diffrn_reflns_limit_h_min 0
_diffrn_reflns_limit_k_max 16
_diffrn_reflns_limit_k_min 0
_diffrn_reflns_limit_l_max 20
_diffrn_reflns_limit_l_min -20
_diffrn_reflns_number 3886
_diffrn_reflns_theta_full 24.97
_diffrn_reflns_theta_max 25
_diffrn_reflns_theta_min 2.36
_diffrn_standards_decay_% -1.8
_diffrn_standards_interval_time 60
_diffrn_standards_number 3
_exptl_absorpt_coefficient_mu 1.137
_exptl_absorpt_correction_T_max 0.744
_exptl_absorpt_correction_T_min 0.614
_exptl_absorpt_correction_type '\y scan'
_exptl_absorpt_process_details '(MolEN; Fair, 1990)'
_exptl_crystal_colour yellow
_exptl_crystal_density_diffrn 1.863
_exptl_crystal_density_method 'not measured'
_exptl_crystal_description prismatic
_exptl_crystal_F_000 1124
_exptl_crystal_size_max 0.50
_exptl_crystal_size_mid 0.46
_exptl_crystal_size_min 0.26
_refine_diff_density_max 0.670
_refine_diff_density_min -0.588
_refine_ls_abs_structure_details 'Flack (1983)'
_refine_ls_abs_structure_Flack -0.02(3)
_refine_ls_extinction_coef 0.0100(4)
_refine_ls_extinction_method SHELXL97
_refine_ls_goodness_of_fit_ref 1.082
_refine_ls_hydrogen_treatment mixed
_refine_ls_matrix_type full
_refine_ls_number_parameters 506
_refine_ls_number_reflns 3621
_refine_ls_number_restraints 0
_refine_ls_restrained_S_all 1.082
_refine_ls_R_factor_all 0.023
_refine_ls_R_factor_gt 0.023
_refine_ls_shift/su_max 0.003
_refine_ls_shift/su_mean 0.000
_refine_ls_structure_factor_coef Fsqd
_refine_ls_weighting_details 'w = 1/[\s^2^(Fo^2^)+(0.0371P)^2^+1.6968P] where P = (Fo^2^+2Fc^2^)/3'
_refine_ls_weighting_scheme calc
_refine_ls_wR_factor_ref 0.062
_reflns_number_gt 3564
_reflns_number_total 3621
_reflns_threshold_expression I>2\s(I)
_cod_data_source_file qb0080.cif
_cod_data_source_block I
_cod_depositor_comments
;
The following automatic conversions were performed:

'_refine_ls_weighting_scheme' value 'calc w =
1/[\s^2^(Fo^2^)+(0.0371P)^2^+1.6968P] where P = (Fo^2^+2Fc^2^)/3' was
changed to 'calc'. New tag '_refine_ls_weighting_details' was
created. The value of the new tag was set to 'w =
1/[\s^2^(Fo^2^)+(0.0371P)^2^+1.6968P] where P = (Fo^2^+2Fc^2^)/3'.

Automatic conversion script
Id: cif_fix_values 3143 2015-03-26 13:38:13Z robertas 
;
_cod_original_sg_symbol_H-M 'P 21'
_cod_database_code 2008499

loop_
_symmetry_equiv_pos_as_xyz
'x, y, z'
'-x, y+1/2, -z'

loop_
_atom_site_label
_atom_site_fract_x
_atom_site_fract_y
_atom_site_fract_z
_atom_site_U_iso_or_equiv
_atom_site_adp_type
_atom_site_calc_flag
_atom_site_refinement_flags
_atom_site_occupancy
_atom_site_disorder_assembly
_atom_site_disorder_group
_atom_site_type_symbol
Ru .11442(4) .45125(2) .065277(19) .01975(11) Uani d . 1 . . Ru
Cl1 .24002(16) .30796(9) .02004(8) .0328(3) Uani d . 1 . . Cl
Cl2 -.03082(16) .35754(11) .15959(8) .0390(3) Uani d . 1 . . Cl
O1 -.3766(5) .6747(3) .1416(3) .0448(10) Uani d . 1 . . O
O2 -.1434(4) .7398(3) .1784(2) .0359(8) Uani d . 1 . . O
H2O -.2051 .7841 .1972 .043 Uiso d . 1 . . H
O3 .2924(4) .4772(3) .14152(18) .0284(8) Uani d . 1 . . O
O4 .3540(5) .5470(4) .2514(2) .0471(10) Uani d . 1 . . O
O5 -.0577(4) .4374(3) -.0172(2) .0295(8) Uani d . 1 . . O
O6 -.0881(5) .4305(4) -.1445(2) .0486(12) Uani d . 1 . . O
O7 .6310(4) .5845(4) -.0747(2) .0428(10) Uani d . 1 . . O
H7O .6766 .6244 -.1231 .051 Uiso d . 1 . . H
O8 .4106(5) .6332(4) -.1375(2) .0436(10) Uani d . 1 . . O
N1 .0353(5) .5853(3) .1134(2) .0240(8) Uani d . 1 . . N
N2 .2116(5) .5386(3) -.0240(2) .0211(8) Uani d . 1 . . N
C1 -.2315(6) .6746(4) .1449(3) .0283(11) Uani d . 1 . . C
C2 -.1424(6) .5894(4) .1086(3) .0267(10) Uani d . 1 . . C
H2A -.1838 .5304 .1321 .040 Uiso calc R 1 . . H
H2B -.1713 .5873 .0542 .040 Uiso calc R 1 . . H
C3 .2607(6) .5353(4) .1984(3) .0288(11) Uani d . 1 . . C
C4 .0992(6) .5861(4) .1943(3) .0289(11) Uani d . 1 . . C
H4A .0238 .5536 .2284 .043 Uiso calc R 1 . . H
H4B .1107 .6527 .2118 .043 Uiso calc R 1 . . H
C5 -.0099(6) .4505(4) -.0878(3) .0289(10) Uani d . 1 . . C
C6 .1597(6) .4913(4) -.0975(3) .0273(11) Uani d . 1 . . C
H6A .2333 .4393 -.1106 .041 Uiso calc R 1 . . H
H6B .1611 .5384 -.1393 .041 Uiso calc R 1 . . H
C7 .4751(6) .5937(4) -.0833(3) .0296(11) Uani d . 1 . . C
C8 .3892(5) .5447(4) -.0173(3) .0248(10) Uani d . 1 . . C
H8A .4312 .4793 -.0122 .037 Uiso calc R 1 . . H
H8B .4148 .5793 .0301 .037 Uiso calc R 1 . . H
C9 .1179(6) .6641(4) .0675(3) .0271(11) Uani d . 1 . . C
H9A .0582 .7243 .0723 .041 Uiso calc R 1 . . H
H9B .2248 .6747 .0880 .041 Uiso calc R 1 . . H
C10 .1285(6) .6355(4) -.0160(3) .0261(10) Uani d . 1 . . C
H10A .1878 .6845 -.0445 .039 Uiso calc R 1 . . H
H10B .0215 .6314 -.0379 .039 Uiso calc R 1 . . H
Ru' .09192(4) .50674(2) -.440683(18) .01676(11) Uani d . 1 . . Ru
Cl1' .24922(14) .64359(9) -.46813(7) .0264(3) Uani d . 1 . . Cl
Cl2' -.03747(15) .59542(10) -.33844(7) .0331(3) Uani d . 1 . . Cl
O1' -.4314(4) .2936(3) -.3951(2) .0354(8) Uani d . 1 . . O
H1O' -.4956 .2343 -.3755 .042 Uiso d . 1 . . H
O2' -.2119(4) .2211(3) -.3470(2) .0348(8) Uani d . 1 . . O
O3' .2581(3) .4598(3) -.36135(17) .0237(7) Uani d . 1 . . O
O4' .2852(4) .3723(3) -.25346(19) .0310(8) Uani d . 1 . . O
O5' -.0760(4) .5423(3) -.51984(18) .0232(7) Uani d . 1 . . O
O6' -.1210(4) .5548(3) -.6467(2) .0402(10) Uani d . 1 . . O
O7' .5952(4) .3713(4) -.5912(2) .0453(11) Uani d . 1 . . O
H7O' .6297 .3250 -.6340 .054 Uiso d . 1 . . H
O8' .3733(4) .3276(3) -.6560(2) .0345(8) Uani d . 1 . . O
N1' -.0111(4) .3721(3) -.4057(2) .0202(8) Uani d . 1 . . N
N2' .1789(4) .4275(3) -.5375(2) .0189(8) Uani d . 1 . . N
C1' -.2759(6) .2864(4) -.3820(3) .0254(10) Uani d . 1 . . C
C2' -.1882(5) .3729(4) -.4156(3) .0230(9) Uani d . 1 . . C
H2'1 -.2120 .3764 -.4705 .034 Uiso calc R 1 . . H
H2'2 -.2302 .4314 -.3917 .034 Uiso calc R 1 . . H
C3' .2057(5) .3987(4) -.3108(3) .0221(9) Uani d . 1 . . C
C4' .0376(5) .3582(4) -.3234(3) .0248(10) Uani d . 1 . . C
H4'1 .0359 .2896 -.3107 .037 Uiso calc R 1 . . H
H4'2 -.0377 .3913 -.2897 .037 Uiso calc R 1 . . H
C5' -.0354(6) .5295(4) -.5928(3) .0240(11) Uani d . 1 . . C
C6' .1262(6) .4847(3) -.6066(2) .0238(11) Uani d . 1 . . C
H6'1 .1210 .4423 -.6515 .036 Uiso calc R 1 . . H
H6'2 .2040 .5353 -.6173 .036 Uiso calc R 1 . . H
C7' .4381(6) .3662(4) -.6022(3) .0264(10) Uani d . 1 . . C
C8' .3554(6) .4162(4) -.5332(3) .0256(10) Uani d . 1 . . C
H8'1 .3804 .3795 -.4868 .038 Uiso calc R 1 . . H
H8'2 .4023 .4803 -.5271 .038 Uiso calc R 1 . . H
C9' .0704(6) .2963(4) -.4549(3) .0233(10) Uani d . 1 . . C
H9'1 .1750 .2816 -.4333 .035 Uiso calc R 1 . . H
H9'2 .0072 .2372 -.4546 .035 Uiso calc R 1 . . H
C10' .0898(5) .3313(4) -.5371(3) .0228(9) Uani d . 1 . . C
H10C -.0148 .3394 -.5608 .034 Uiso calc R 1 . . H
H10D .1493 .2837 -.5669 .034 Uiso calc R 1 . . H
Na .5087(3) .7265(2) .75731(13) .0378(4) Uani d . 1 . . Na
O1W .2449(5) .7650(3) .6982(2) .0429(10) Uani d . 1 . . O
H1W1 .2068 .7151 .6804 .051 Uiso d . 1 . . H
H2W1 .1628 .7941 .7223 .051 Uiso d . 1 . . H
O2W .2253(5) .1833(4) .1895(2) .0441(10) Uani d . 1 . . O
H1W2 .1635 .2384 .1789 .053 Uiso d . 1 . . H
H2W2 .1932 .1672 .2370 .053 Uiso d . 1 . . H
O3W .4408(6) .8602(4) .8425(3) .0628(14) Uani d . 1 . . O
H1W3 .4126 .8530 .8913 .075 Uiso d . 1 . . H
H2W3 .5385 .9022 .8394 .075 Uiso d . 1 . . H
O4W .4723(4) .0809(3) .3198(2) .0411(9) Uani d . 1 . . O
H1W4 .4049 .1113 .3627 .049 Uiso d . 1 . . H
H2W4 .5644 .0520 .3377 .049 Uiso d . 1 . . H
O5W .3440(5) .8389(4) .0011(2) .0471(10) Uani d . 1 . . O
H1W5 .2446 .8615 -.0004 .057 Uiso d . 1 . . H
H2W5 .3906 .8406 .0461 .057 Uiso d . 1 . . H
O6W .3584(5) .1393(4) .4643(3) .0544(12) Uani d . 1 . . O
H1W6 .2702 .1052 .4873 .065 Uiso d . 1 . . H
H2W6 .4007 .1411 .5145 .065 Uiso d . 1 . . H
O7W .4797(6) .8440(5) .1319(3) .0691(16) Uani d . 1 . . O
H1W7 .5278 .7892 .1347 .083 Uiso d . 1 . . H
H2W7 .4478 .8779 .1827 .083 Uiso d . 1 . . H
O8W .4337(6) .1318(5) .6435(4) .085(2) Uani d . 1 . . O
H1W8 .3394 .1073 .6438 .102 Uiso d . 1 . . H
H2W8 .4818 .1141 .6824 .102 Uiso d . 1 . . H
O9W .3442(4) .9325(3) .2356(2) .0468(11) Uani d . 1 . . O
H1W9 .3777 .9722 .2709 .056 Uiso d . 1 . . H
H2W9 .2520 .9493 .2174 .056 Uiso d . 1 . . H

loop_
_atom_site_aniso_label
_atom_site_aniso_U_11
_atom_site_aniso_U_22
_atom_site_aniso_U_33
_atom_site_aniso_U_12
_atom_site_aniso_U_13
_atom_site_aniso_U_23
Ru .02184(18) .0178(2) .01965(19) -.00052(15) .00019(13) .00097(14)
Cl1 .0373(7) .0225(6) .0387(7) .0056(5) .0032(5) -.0030(5)
Cl2 .0388(7) .0330(8) .0451(7) -.0001(6) .0128(6) .0149(6)
O1 .029(2) .041(2) .065(3) .0018(18) .0089(18) -.011(2)
O2 .0328(18) .036(2) .0386(19) .0073(16) -.0027(15) -.0173(17)
O3 .0287(17) .033(2) .0240(16) .0034(14) -.0030(13) .0001(14)
O4 .044(2) .067(3) .0304(18) -.002(2) -.0105(16) -.009(2)
O5 .0274(16) .030(2) .0310(17) -.0035(15) -.0035(13) -.0031(15)
O6 .039(2) .071(3) .036(2) .003(2) -.0117(17) -.015(2)
O7 .0283(19) .050(3) .050(2) -.0024(19) .0034(16) .012(2)
O8 .039(2) .056(3) .036(2) -.003(2) .0029(17) .020(2)
N1 .028(2) .023(2) .0211(19) -.0026(17) .0053(16) .0004(17)
N2 .0275(19) .0167(19) .0190(17) .0006(16) -.0008(15) .0016(15)
C1 .036(3) .028(3) .021(2) .009(2) .0045(19) .003(2)
C2 .026(2) .022(2) .033(2) .001(2) .0006(19) -.002(2)
C3 .034(3) .033(3) .019(2) -.007(2) -.0008(19) .004(2)
C4 .033(3) .035(3) .019(2) .003(2) -.0005(19) -.007(2)
C5 .031(2) .030(3) .026(2) .007(2) -.0067(19) -.006(2)
C6 .032(2) .029(3) .021(2) -.004(2) .0015(18) -.002(2)
C7 .036(3) .024(3) .030(2) -.001(2) .005(2) -.001(2)
C8 .024(2) .024(2) .026(2) -.0012(19) .0017(18) -.001(2)
C9 .026(3) .024(3) .032(3) .000(2) .008(2) .001(2)
C10 .030(2) .022(2) .027(2) .002(2) .0021(19) .002(2)
Ru' .01860(17) .01519(19) .01649(17) .00013(14) .00027(12) -.00033(14)
Cl1' .0293(6) .0194(6) .0306(6) -.0047(5) .0012(5) .0038(5)
Cl2' .0363(6) .0326(7) .0302(6) .0005(5) .0101(5) -.0108(6)
O1' .0180(16) .040(2) .048(2) -.0046(15) -.0020(15) .0077(18)
O2' .0329(18) .031(2) .041(2) -.0081(16) -.0051(15) .0112(17)
O3' .0226(15) .0251(17) .0235(14) -.0051(15) -.0035(12) .0044(15)
O4' .0297(17) .038(2) .0256(16) -.0089(16) -.0095(14) .0118(16)
O5' .0196(15) .0257(18) .0244(16) .0032(13) -.0022(12) .0002(14)
O6' .0343(19) .058(3) .0287(18) .0151(19) -.0047(15) .0054(19)
O7' .0227(18) .068(3) .045(2) .0068(19) .0032(16) -.019(2)
O8' .0359(19) .039(2) .0287(18) .0047(17) .0041(15) -.0089(17)
N1' .0164(18) .0192(19) .0251(19) -.0028(15) .0001(14) .0003(16)
N2' .0183(17) .019(2) .0189(17) .0016(15) .0025(13) .0006(15)
C1' .028(2) .027(3) .022(2) -.004(2) -.0029(18) -.004(2)
C2' .021(2) .025(2) .023(2) -.0019(19) -.0043(17) .0006(19)
C3' .026(2) .019(2) .021(2) -.004(2) -.0002(18) -.0006(19)
C4' .021(2) .031(3) .022(2) -.007(2) .0004(17) .003(2)
C5' .030(2) .024(3) .018(2) .0016(19) -.0026(18) .0029(18)
C6' .030(2) .026(3) .0154(19) .0048(18) -.0014(17) .0038(18)
C7' .026(2) .028(3) .025(2) .009(2) .0053(19) -.001(2)
C8' .020(2) .031(3) .025(2) .005(2) .0022(18) -.005(2)
C9' .021(2) .014(2) .035(2) .0020(18) .0018(19) .000(2)
C10' .025(2) .021(2) .022(2) -.0005(19) -.0005(17) -.0042(19)
Na .0427(11) .0384(10) .0324(10) -.0026(9) .0049(8) .0080(8)
O1W .037(2) .043(2) .048(2) -.0143(19) .0136(18) -.016(2)
O2W .043(2) .053(3) .036(2) .017(2) .0135(17) .011(2)
O3W .046(3) .071(4) .071(3) -.020(2) .010(2) -.025(3)
O4W .0311(19) .050(2) .042(2) .0086(18) -.0029(16) .0069(19)
O5W .034(2) .058(3) .049(2) .005(2) -.0046(17) -.010(2)
O6W .035(2) .078(3) .050(2) -.012(2) -.0005(18) .013(3)
O7W .079(3) .072(4) .057(3) .037(3) -.024(2) -.019(3)
O8W .057(3) .090(5) .108(4) -.041(3) -.041(3) .061(4)
O9W .0337(19) .062(3) .045(2) .0059(19) -.0079(16) -.005(2)

loop_
_atom_type_symbol
_atom_type_description
_atom_type_scat_dispersion_real
_atom_type_scat_dispersion_imag
_atom_type_scat_source
C C 0.0033 0.0016 'International Tables Vol C Tables 4.2.6.8 and 6.1.1.4'
H H 0.0000 0.0000 'International Tables Vol C Tables 4.2.6.8 and 6.1.1.4'
N N 0.0061 0.0033 'International Tables Vol C Tables 4.2.6.8 and 6.1.1.4'
O O 0.0106 0.0060 'International Tables Vol C Tables 4.2.6.8 and 6.1.1.4'
Cl Cl 0.1484 0.1585 'International Tables Vol C Tables 4.2.6.8 and 6.1.1.4'
Ru Ru -1.2594 0.8363 'International Tables Vol C Tables 4.2.6.8 and 6.1.1.4'
Na Na 0.0362 0.0249 'International Tables Vol C Tables 4.2.6.8 and 6.1.1.4'

loop_
_geom_angle_atom_site_label_1
_geom_angle_atom_site_label_2
_geom_angle_atom_site_label_3
_geom_angle_site_symmetry_1
_geom_angle_site_symmetry_3
_geom_angle
O3 Ru O5 . . 174.23(14)
O3 Ru N2 . . 95.37(14)
O5 Ru N2 . . 79.20(14)
O3 Ru N1 . . 79.61(14)
O5 Ru N1 . . 97.82(15)
N2 Ru N1 . . 84.84(15)
O3 Ru Cl1 . . 92.16(10)
O5 Ru Cl1 . . 90.17(11)
N2 Ru Cl1 . . 93.66(11)
N1 Ru Cl1 . . 171.44(11)
O3 Ru Cl2 . . 91.32(10)
O5 Ru Cl2 . . 93.96(11)
N2 Ru Cl2 . . 172.27(11)
N1 Ru Cl2 . . 92.59(11)
Cl1 Ru Cl2 . . 89.93(5)
C3 O3 Ru . . 117.0(3)
C5 O5 Ru . . 115.4(3)
C7 O8 Na . 1_554 133.1(4)
C2 N1 C4 . . 113.9(4)
C2 N1 C9 . . 113.5(4)
C4 N1 C9 . . 108.8(4)
C2 N1 Ru . . 108.7(3)
C4 N1 Ru . . 105.1(3)
C9 N1 Ru . . 106.1(3)
C8 N2 C6 . . 112.4(4)
C8 N2 C10 . . 113.5(4)
C6 N2 C10 . . 109.3(4)
C8 N2 Ru . . 110.9(3)
C6 N2 Ru . . 105.1(3)
C10 N2 Ru . . 105.1(3)
O1 C1 O2 . . 125.9(5)
O1 C1 C2 . . 117.9(5)
O2 C1 C2 . . 116.2(4)
N1 C2 C1 . . 119.5(4)
O4 C3 O3 . . 121.6(5)
O4 C3 C4 . . 122.8(5)
O3 C3 C4 . . 115.6(4)
N1 C4 C3 . . 110.8(4)
O6 C5 O5 . . 124.4(5)
O6 C5 C6 . . 119.5(5)
O5 C5 C6 . . 116.0(4)
N2 C6 C5 . . 109.6(4)
O8 C7 O7 . . 124.8(5)
O8 C7 C8 . . 125.2(5)
O7 C7 C8 . . 110.0(4)
N2 C8 C7 . . 116.1(4)
C10 C9 N1 . . 110.1(4)
C9 C10 N2 . . 110.3(4)
O5' Ru' O3' . . 175.69(15)
O5' Ru' N2' . . 80.09(14)
O3' Ru' N2' . . 97.67(14)
O5' Ru' N1' . . 97.11(14)
O3' Ru' N1' . . 78.97(14)
N2' Ru' N1' . . 85.03(14)
O5' Ru' Cl1' . . 93.20(10)
O3' Ru' Cl1' . . 90.62(10)
N2' Ru' Cl1' . . 93.61(10)
N1' Ru' Cl1' . . 169.20(10)
O5' Ru' Cl2' . . 93.63(10)
O3' Ru' Cl2' . . 88.41(10)
N2' Ru' Cl2' . . 173.13(10)
N1' Ru' Cl2' . . 93.06(11)
Cl1' Ru' Cl2' . . 89.49(5)
C3' O3' Ru' . . 115.4(3)
C5' O5' Ru' . . 116.0(3)
C7' O8' Na . 2_645 128.8(3)
C2' N1' C4' . . 112.4(3)
C2' N1' C9' . . 112.8(4)
C4' N1' C9' . . 109.0(4)
C2' N1' Ru' . . 111.2(3)
C4' N1' Ru' . . 105.8(3)
C9' N1' Ru' . . 105.1(3)
C8' N2' C6' . . 112.8(4)
C8' N2' C10' . . 113.2(4)
C6' N2' C10' . . 108.6(3)
C8' N2' Ru' . . 110.7(3)
C6' N2' Ru' . . 104.9(3)
C10' N2' Ru' . . 106.1(3)
O2' C1' O1' . . 125.1(5)
O2' C1' C2' . . 124.4(4)
O1' C1' C2' . . 110.5(4)
N1' C2' C1' . . 115.5(4)
O4' C3' O3' . . 123.3(4)
O4' C3' C4' . . 119.7(4)
O3' C3' C4' . . 117.0(4)
N1' C4' C3' . . 109.8(4)
O6' C5' O5' . . 122.7(4)
O6' C5' C6' . . 121.3(4)
O5' C5' C6' . . 116.0(4)
N2' C6' C5' . . 110.7(4)
O8' C7' O7' . . 125.4(5)
O8' C7' C8' . . 126.6(4)
O7' C7' C8' . . 107.9(4)
N2' C8' C7' . . 116.9(4)
C10' C9' N1' . . 111.0(4)
C9' C10' N2' . . 109.6(4)
O8 Na O4W 1_556 2_656 89.75(18)
O8 Na O3W 1_556 . 82.32(19)
O4W Na O3W 2_656 . 169.09(18)
O8 Na O8' 1_556 2_655 175.34(18)
O4W Na O8' 2_656 2_655 92.94(16)
O3W Na O8' . 2_655 95.49(19)
O8 Na O2W 1_556 2_656 83.94(15)
O4W Na O2W 2_656 2_656 86.94(16)
O3W Na O2W . 2_656 99.58(18)
O8' Na O2W 2_655 2_656 92.40(15)
O8 Na O1W 1_556 . 97.22(17)
O4W Na O1W 2_656 . 90.48(16)
O3W Na O1W . . 83.14(18)
O8' Na O1W 2_655 . 86.57(15)
O2W Na O1W 2_656 . 177.2(2)

loop_
_geom_bond_atom_site_label_1
_geom_bond_atom_site_label_2
_geom_bond_site_symmetry_2
_geom_bond_distance
_geom_bond_publ_flag
Ru O3 . 2.015(3) ?
Ru O5 . 2.030(3) ?
Ru N2 . 2.116(4) ?
Ru N1 . 2.128(4) ?
Ru Cl1 . 2.3656(14) ?
Ru Cl2 . 2.4041(14) ?
O1 C1 . 1.210(6) ?
O2 C1 . 1.295(7) ?
O3 C3 . 1.293(6) ?
O4 C3 . 1.213(6) ?
O5 C5 . 1.295(6) ?
O6 C5 . 1.209(6) ?
O7 C7 . 1.313(6) ?
O8 C7 . 1.209(7) ?
O8 Na 1_554 2.369(4) ?
N1 C2 . 1.484(6) ?
N1 C4 . 1.496(6) ?
N1 C9 . 1.508(6) ?
N2 C8 . 1.486(6) ?
N2 C6 . 1.489(6) ?
N2 C10 . 1.509(6) ?
C1 C2 . 1.524(7) ?
C3 C4 . 1.518(7) ?
C5 C6 . 1.530(7) ?
C7 C8 . 1.505(7) ?
C9 C10 . 1.498(6) ?
Ru' O5' . 2.016(3) ?
Ru' O3' . 2.052(3) ?
Ru' N2' . 2.123(4) ?
Ru' N1' . 2.129(4) ?
Ru' Cl1' . 2.3433(13) ?
Ru' Cl2' . 2.4017(13) ?
O1' C1' . 1.318(6) ?
O2' C1' . 1.208(6) ?
O3' C3' . 1.288(6) ?
O4' C3' . 1.246(6) ?
O5' C5' . 1.316(6) ?
O6' C5' . 1.223(6) ?
O7' C7' . 1.324(6) ?
O8' C7' . 1.199(6) ?
O8' Na 2_645 2.442(4) ?
N1' C2' . 1.486(5) ?
N1' C4' . 1.490(6) ?
N1' C9' . 1.507(6) ?
N2' C8' . 1.481(6) ?
N2' C6' . 1.495(5) ?
N2' C10' . 1.518(6) ?
C1' C2' . 1.513(7) ?
C3' C4' . 1.523(6) ?
C5' C6' . 1.500(6) ?
C7' C8' . 1.539(6) ?
C9' C10' . 1.506(6) ?
Na O8 1_556 2.369(4) ?
Na O4W 2_656 2.411(5) ?
Na O3W . 2.423(6) ?
Na O8' 2_655 2.442(4) ?
Na O2W 2_656 2.472(5) ?
Na O1W . 2.481(5) ?
O2W Na 2_646 2.472(5) ?
O4W Na 2_646 2.411(5) ?

loop_
_geom_hbond_atom_site_label_D
_geom_hbond_atom_site_label_H
_geom_hbond_atom_site_label_A
_geom_hbond_site_symmetry_A
_geom_hbond_distance_DH
_geom_hbond_distance_HA
_geom_hbond_distance_DA
_geom_hbond_angle_DHA
O2 H2O O4' 2 0.86 1.69 2.530(5) 163.8
O7 H7O O2W 2_655 1.07 1.62 2.686(6) 170.4
O1' H1O' O8W 1_454 1.03 1.56 2.582(7) 167.6
O7' H7O' O1W 2_645 1.02 1.73 2.707(6) 159.0
O1W H1W1 Cl1' 1_556 0.82 2.77 3.322(4) 126.7
O1W H1W1 Cl2' 1_556 0.82 2.64 3.374(4) 150.6
O1W H2W1 Cl2 2_556 0.90 2.48 3.292(4) 151.7
O2W H1W2 Cl2 . 0.93 2.33 3.251(4) 169.3
O2W H2W2 Cl2' 2_545 0.89 2.39 3.245(4) 160.0
O3W H1W3 O5W 1_556 0.88 1.99 2.869(6) 178.5
O3W H2W3 O3 2_656 1.00 1.78 2.759(6) 166.3
O4W H1W4 O6W . 1.02 1.84 2.787(6) 153.6
O4W H2W4 O3' 2_645 0.92 1.99 2.888(5) 165.1
O5W H1W5 O5 2 0.89 1.90 2.758(5) 162.9
O5W H2W5 O7W . 0.87 1.66 2.527(6) 179.9
O6W H1W6 O5' 2_545 0.96 1.92 2.870(5) 171.5
O6W H2W6 O8W . 0.94 2.25 3.158(7) 164.2
O7W H1W7 O1 1_655 0.86 1.77 2.625(7) 178.7
O7W H2W7 O9W . 1.03 1.46 2.442(6) 156.5
O8W H1W8 O6' 2_545 0.86 1.96 2.814(6) 178.1
O8W H2W8 O4 2_646 0.82 2.01 2.789(6) 159.5
O9W H1W9 O4W 1_565 0.86 1.89 2.726(6) 161.7
O9W H2W9 O6 2 0.86 1.87 2.650(5) 149.0
